data_2219441
loop_
_publ_author_name
'Portalone, Gustavo'

_publ_section_title
;
 Acetoguanamine <i>N</i>,<i>N</i>-dimethylformamide solvate
;
_journal_coeditor_code TK2285
_journal_issue 9
_journal_name_full 'Acta Crystallographica Section E'
_journal_page_first o1685
_journal_paper_doi 10.1107/S1600536808023842
_journal_volume 64
_journal_year 2008
_chemical_formula_iupac 'C4 H7 N5, C3 H7 N O'
_chemical_formula_moiety 'C4 H7 N5, C3 H7 N O'
_chemical_formula_sum 'C7 H14 N6 O'
_chemical_formula_weight 198.24
_chemical_name_common
;
Acetoguanamine <i>N</i>,<i>N</i>-dimethylformamide solvate
;
_chemical_name_systematic
;2,4-diamino-6-methyl-1,3,5-triazine <i>N</i>,<i>N</i>-dimethylformamide
 solvate
;
_space_group_IT_number 43
_symmetry_cell_setting orthorhombic
_symmetry_space_group_name_Hall 'F 2 -2d'
_symmetry_space_group_name_H-M 'F d d 2'
_atom_sites_solution_hydrogens geom
_atom_sites_solution_primary direct
_atom_sites_solution_secondary difmap
_audit_creation_method SHELXL-97
_cell_angle_alpha 90
_cell_angle_beta 90
_cell_angle_gamma 90
_cell_formula_units_Z 16
_cell_length_a 25.548(2)
_cell_length_b 23.0626(19)
_cell_length_c 7.2689(9)
_cell_measurement_reflns_used 11018
_cell_measurement_temperature 298(2)
_cell_measurement_theta_max 25.6
_cell_measurement_theta_min 3.0
_cell_volume 4282.9(7)
_computing_cell_refinement 'CrysAlis RED (Oxford Diffraction, 2006)'
_computing_data_collection 'CrysAlis CCD (Oxford Diffraction, 2006)'
_computing_data_reduction 'CrysAlis RED'
_computing_molecular_graphics 'WinGX (Farrugia, 1997)'
_computing_publication_material 'WinGX (Farrugia, 1999)'
_computing_structure_refinement 'SHELXL-97 (Sheldrick, 2008)'
_computing_structure_solution 'SIR97 (Altomare <i>et al.</i>,  1999)'
_diffrn_ambient_temperature 298(2)
_diffrn_detector_area_resol_mean 16.0696
_diffrn_measured_fraction_theta_full 0.996
_diffrn_measured_fraction_theta_max 0.996
_diffrn_measurement_device_type 'Oxford Diffraction Xcalibur S CCD'
_diffrn_measurement_method '\w and \f'
_diffrn_radiation_monochromator graphite
_diffrn_radiation_source 'Enhance (Mo) X-ray source'
_diffrn_radiation_type MoK\a
_diffrn_radiation_wavelength 0.71073
_diffrn_reflns_av_R_equivalents 0.064
_diffrn_reflns_av_sigmaI/netI 0.035
_diffrn_reflns_limit_h_max 31
_diffrn_reflns_limit_h_min -31
_diffrn_reflns_limit_k_max 28
_diffrn_reflns_limit_k_min -27
_diffrn_reflns_limit_l_max 8
_diffrn_reflns_limit_l_min -8
_diffrn_reflns_number 27177
_diffrn_reflns_theta_full 25.9
_diffrn_reflns_theta_max 25.9
_diffrn_reflns_theta_min 3.0
_exptl_absorpt_coefficient_mu 0.089
_exptl_absorpt_correction_T_max 0.990
_exptl_absorpt_correction_T_min 0.985
_exptl_absorpt_correction_type multi-scan
_exptl_absorpt_process_details
;
(CrysAlis RED; Oxford Diffraction, 2006)
;
_exptl_crystal_colour colourless
_exptl_crystal_density_diffrn 1.230
_exptl_crystal_density_method 'not measured'
_exptl_crystal_description tablets
_exptl_crystal_F_000 1696
_exptl_crystal_size_max 0.15
_exptl_crystal_size_mid 0.14
_exptl_crystal_size_min 0.14
_refine_diff_density_max 0.15
_refine_diff_density_min -0.14
_refine_ls_extinction_method none
_refine_ls_goodness_of_fit_ref 0.91
_refine_ls_hydrogen_treatment constr
_refine_ls_matrix_type full
_refine_ls_number_parameters 132
_refine_ls_number_reflns 1127
_refine_ls_number_restraints 1
_refine_ls_restrained_S_all 0.91
_refine_ls_R_factor_all 0.074
_refine_ls_R_factor_gt 0.047
_refine_ls_shift/su_max_lt 0.001
_refine_ls_shift/su_mean 0.000
_refine_ls_structure_factor_coef Fsqd
_refine_ls_weighting_details 'calc w=1/[\s^2^(Fo^2^)+(0.0841P)^2^] where P=(Fo^2^+2Fc^2^)/3'
_refine_ls_weighting_scheme calc
_refine_ls_wR_factor_gt 0.119
_refine_ls_wR_factor_ref 0.127
_reflns_number_gt 698
_reflns_number_total 1127
_reflns_threshold_expression I>2\s(I)
_cod_data_source_file tk2285.cif
_cod_data_source_block I
_cod_original_cell_volume 4282.8(7)
_cod_database_code 2219441
_cod_database_fobs_code 2219441

loop_
_symmetry_equiv_pos_as_xyz
'x, y, z'
'-x, -y, z'
'-x+1/4, y+1/4, z+1/4'
'x+1/4, -y+1/4, z+1/4'
'x, y+1/2, z+1/2'
'-x, -y+1/2, z+1/2'
'-x+1/4, y+3/4, z+3/4'
'x+1/4, -y+3/4, z+3/4'
'x+1/2, y, z+1/2'
'-x+1/2, -y, z+1/2'
'-x+3/4, y+1/4, z+3/4'
'x+3/4, -y+1/4, z+3/4'
'x+1/2, y+1/2, z'
'-x+1/2, -y+1/2, z'
'-x+3/4, y+3/4, z+1/4'
'x+3/4, -y+3/4, z+1/4'

loop_
_atom_site_type_symbol
_atom_site_label
_atom_site_fract_x
_atom_site_fract_y
_atom_site_fract_z
_atom_site_U_iso_or_equiv
_atom_site_adp_type
_atom_site_calc_flag
_atom_site_refinement_flags
_atom_site_occupancy
N N1 0.63312(11) 0.10945(11) 0.5765(4) 0.0495(9) Uani d . 1
C C2 0.58170(12) 0.10315(14) 0.6030(6) 0.0431(9) Uani d . 1
N N3 0.55453(10) 0.05414(12) 0.5797(4) 0.0447(8) Uani d . 1
C C4 0.58328(13) 0.00862(13) 0.5267(5) 0.0416(9) Uani d . 1
N N5 0.63552(11) 0.01049(12) 0.4927(5) 0.0471(8) Uani d . 1
C C6 0.65836(13) 0.06118(15) 0.5210(5) 0.0463(9) Uani d . 1
N N6 0.55533(11) 0.15017(12) 0.6581(5) 0.0592(10) Uani d . 1
H H6A 0.5721 0.1836 0.6753 0.071 Uiso calc R 1
H H6B 0.5210 0.14808 0.6776 0.071 Uiso calc R 1
N N7 0.55992(11) -0.04163(11) 0.5010(5) 0.0598(10) Uani d . 1
H H7A 0.5282 -0.04463 0.5175 0.072 Uiso calc R 1
H H7B 0.5771 -0.0700 0.4684 0.072 Uiso calc R 1
C C8 0.71557(14) 0.06575(18) 0.4923(7) 0.0710(13) Uani d . 1
H H8A 0.7319 0.0329 0.5395 0.106 Uiso calc R 1
H H8B 0.7282 0.0985 0.5522 0.106 Uiso calc R 1
H H8C 0.7226 0.0687 0.3671 0.106 Uiso calc R 1
O O1 0.44754(15) 0.1783(2) 0.7397(7) 0.1196(16) Uani d . 1
N N8 0.36343(14) 0.20435(17) 0.7802(5) 0.0738(11) Uani d . 1
C C9 0.4016(3) 0.1667(3) 0.7697(9) 0.113(2) Uani d . 1
H H9 0.3931 0.1279 0.7864 0.226 Uiso calc R 1
C C10 0.3107(3) 0.1868(4) 0.8156(11) 0.160(4) Uani d . 1
H H10A 0.2905 0.1891 0.7028 0.319 Uiso calc R 1
H H10B 0.2954 0.2122 0.9074 0.319 Uiso calc R 1
H H10C 0.3105 0.1472 0.8606 0.319 Uiso calc R 1
C C11 0.3722(4) 0.2647(2) 0.7568(11) 0.140(3) Uani d . 1
H H11A 0.3839 0.2813 0.8722 0.279 Uiso calc R 1
H H11B 0.3399 0.2833 0.7189 0.279 Uiso calc R 1
H H11C 0.3988 0.2706 0.6634 0.279 Uiso calc R 1

loop_
_atom_site_aniso_label
_atom_site_aniso_U_11
_atom_site_aniso_U_22
_atom_site_aniso_U_33
_atom_site_aniso_U_12
_atom_site_aniso_U_13
_atom_site_aniso_U_23
N1 0.0426(16) 0.0337(16) 0.072(2) -0.0041(13) -0.0033(15) -0.0092(16)
C2 0.0385(18) 0.0307(18) 0.060(2) -0.0004(15) -0.0048(19) -0.0032(16)
N3 0.0391(14) 0.0311(14) 0.0638(19) -0.0001(13) -0.0004(15) -0.0059(14)
C4 0.0400(19) 0.0273(17) 0.057(2) -0.0005(14) 0.0046(18) -0.0045(15)
N5 0.0406(16) 0.0310(15) 0.070(2) -0.0008(12) -0.0009(16) -0.0103(15)
C6 0.0399(17) 0.0381(19) 0.061(2) -0.0037(16) -0.0027(18) -0.0038(18)
N6 0.0457(17) 0.0298(15) 0.102(3) 0.0009(13) -0.0020(18) -0.0156(17)
N7 0.0414(16) 0.0319(15) 0.106(3) -0.0013(13) 0.0115(19) -0.0126(18)
C8 0.042(2) 0.062(2) 0.108(4) -0.0064(19) 0.006(3) -0.019(3)
O1 0.063(2) 0.153(4) 0.143(4) 0.013(2) -0.005(3) -0.037(3)
N8 0.070(2) 0.072(3) 0.079(3) 0.006(2) 0.0083(19) -0.012(2)
C9 0.133(6) 0.109(5) 0.096(5) 0.018(5) -0.008(4) -0.017(4)
C10 0.101(5) 0.266(10) 0.112(5) -0.053(6) 0.036(4) -0.050(6)
C11 0.242(9) 0.073(4) 0.104(5) -0.002(4) 0.001(5) 0.008(4)

loop_
_atom_type_symbol
_atom_type_description
_atom_type_scat_dispersion_real
_atom_type_scat_dispersion_imag
_atom_type_scat_source
C C 0.0033 0.0016 'International Tables Vol C Tables 4.2.6.8 and 6.1.1.4'
N N 0.0061 0.0033 'International Tables Vol C Tables 4.2.6.8 and 6.1.1.4'
O O 0.0106 0.0060 'International Tables Vol C Tables 4.2.6.8 and 6.1.1.4'
H H 0.0000 0.0000 'International Tables Vol C Tables 4.2.6.8 and 6.1.1.4'

loop_
_geom_angle_atom_site_label_1
_geom_angle_atom_site_label_2
_geom_angle_atom_site_label_3
_geom_angle
C2 N1 C6 115.1(3)
N1 C2 N3 125.8(3)
N1 C2 N6 116.8(3)
N3 C2 N6 117.5(3)
C2 N3 C4 114.5(3)
N7 C4 N3 118.9(3)
N7 C4 N5 116.6(3)
N3 C4 N5 124.5(3)
C6 N5 C4 115.7(3)
N5 C6 N1 124.4(3)
N5 C6 C8 118.5(3)
N1 C6 C8 117.1(3)
C2 N6 H6A 120.0
C2 N6 H6B 120.0
H6A N6 H6B 120.0
C4 N7 H7A 120.0
C4 N7 H7B 120.0
H7A N7 H7B 120.0
C6 C8 H8A 109.5
C6 C8 H8B 109.5
H8A C8 H8B 109.5
C6 C8 H8C 109.5
H8A C8 H8C 109.5
H8B C8 H8C 109.5
C9 N8 C11 121.7(6)
C9 N8 C10 121.7(6)
C11 N8 C10 116.6(6)
O1 C9 N8 125.6(7)
O1 C9 H9 117.2
N8 C9 H9 117.2
N8 C10 H10A 109.5
N8 C10 H10B 109.5
H10A C10 H10B 109.5
N8 C10 H10C 109.5
H10A C10 H10C 109.5
H10B C10 H10C 109.5
N8 C11 H11A 109.5
N8 C11 H11B 109.5
H11A C11 H11B 109.5
N8 C11 H11C 109.5
H11A C11 H11C 109.5
H11B C11 H11C 109.5

loop_
_geom_bond_atom_site_label_1
_geom_bond_atom_site_label_2
_geom_bond_distance
N1 C2 1.336(4)
N1 C6 1.348(5)
C2 N3 1.337(4)
C2 N6 1.338(4)
N3 C4 1.338(4)
C4 N7 1.317(4)
C4 N5 1.358(4)
N5 C6 1.323(4)
C6 C8 1.480(5)
N6 H6A 0.8907
N6 H6B 0.8907
N7 H7A 0.8226
N7 H7B 0.8226
C8 H8A 0.9300
C8 H8B 0.9300
C8 H8C 0.9300
O1 C9 1.223(7)
N8 C9 1.307(7)
N8 C11 1.419(6)
N8 C10 1.429(7)
C9 H9 0.9300
C10 H10A 0.9700
C10 H10B 0.9700
C10 H10C 0.9700
C11 H11A 0.9700
C11 H11B 0.9700
C11 H11C 0.9700

loop_
_geom_hbond_atom_site_label_D
_geom_hbond_atom_site_label_H
_geom_hbond_atom_site_label_A
_geom_hbond_site_symmetry_A
_geom_hbond_distance_DH
_geom_hbond_distance_HA
_geom_hbond_distance_DA
_geom_hbond_angle_DHA
N6 H6B O1 . 0.89 2.05 2.890(5) 157
N6 H6A N5 3_655 0.89 2.13 3.022(4) 174
N7 H7B N1 7_644 0.82 2.18 2.989(4) 168
N7 H7A N3 2_655 0.82 2.17 2.993(4) 176

loop_
_geom_torsion_atom_site_label_1
_geom_torsion_atom_site_label_2
_geom_torsion_atom_site_label_3
_geom_torsion_atom_site_label_4
_geom_torsion
C6 N1 C2 N3 0.2(6)
C6 N1 C2 N6 180.0(4)
N1 C2 N3 C4 0.6(6)
N6 C2 N3 C4 -179.2(3)
C2 N3 C4 N7 179.7(4)
C2 N3 C4 N5 -1.8(5)
N7 C4 N5 C6 -179.4(4)
N3 C4 N5 C6 2.1(5)
C4 N5 C6 N1 -1.2(6)
C4 N5 C6 C8 178.1(4)
C2 N1 C6 N5 0.2(6)
C2 N1 C6 C8 -179.2(4)
C11 N8 C9 O1 0.0(10)
C10 N8 C9 O1 179.9(6)

loop_
_cod_related_entry_id
_cod_related_entry_database
_cod_related_entry_code
1 ChemSpider 30655606
